data_4088023
loop_
_publ_author_name
'Farrell, Kevin'
'M\"uller-Bunz, Helge'
'Albrecht, Martin'

_publ_section_title
;
 Synthesis, Isomerization, and Catalytic Transfer Hydrogenation Activity
 of Rhodium(III) Complexes Containing Both Chelating Dicarbenes and
 Diphosphine Ligands
;
_journal_issue 24
_journal_name_full Organometallics
_journal_page_first 5723
_journal_paper_doi 10.1021/acs.organomet.5b00809
_journal_volume 34
_journal_year 2015
_chemical_absolute_configuration ad
_chemical_formula_moiety 'C45 H54 N5 P2 Rh, 2 (B F4), 2 (C H2 Cl2)'
_chemical_formula_sum 'C47 H58 B2 Cl4 F8 N5 P2 Rh'
_chemical_formula_weight 1173.25
_space_group_IT_number 9
_space_group_name_Hall 'C -2yc'
_space_group_name_H-M_alt 'C 1 c 1'
_symmetry_cell_setting monoclinic
_symmetry_space_group_name_Hall 'C -2yc'
_symmetry_space_group_name_H-M 'C 1 c 1'
_atom_sites_solution_hydrogens geom
_atom_sites_solution_primary direct
_atom_sites_solution_secondary difmap
_audit_creation_method SHELXL-97
_cell_angle_alpha 90.00
_cell_angle_beta 98.1470(6)
_cell_angle_gamma 90.00
_cell_formula_units_Z 4
_cell_length_a 11.71475(7)
_cell_length_b 23.1930(2)
_cell_length_c 19.8589(2)
_cell_measurement_reflns_used 22518
_cell_measurement_temperature 100(2)
_cell_measurement_theta_max 76.2520
_cell_measurement_theta_min 3.8086
_cell_volume 5341.21(8)
_computing_cell_refinement
; 
CrysAlisPro, Agilent Technologies,
Version 1.171.34.49 (release 20-01-2011 CrysAlis171 .NET)
(compiled Jan 20 2011,15:58:25)
;
_computing_data_collection
;
CrysAlisPro, Agilent Technologies,
Version 1.171.34.49 (release 20-01-2011 CrysAlis171 .NET)
(compiled Jan 20 2011,15:58:25)
;
_computing_data_reduction
;
CrysAlisPro, Agilent Technologies,
Version 1.171.34.49 (release 20-01-2011 CrysAlis171 .NET)
(compiled Jan 20 2011,15:58:25)
;
_computing_structure_refinement 'SHELXL-97 (Sheldrick, 2008)'
_computing_structure_solution 'SHELXS-97 (Sheldrick, 2008)'
_diffrn_ambient_temperature 100(2)
_diffrn_detector_area_resol_mean 10.3196
_diffrn_measured_fraction_theta_full 0.989
_diffrn_measured_fraction_theta_max 0.989
_diffrn_measurement_device_type 'SuperNova, Dual, Cu at zero, Atlas'
_diffrn_measurement_method '\w scans'
_diffrn_radiation_monochromator mirror
_diffrn_radiation_source 'SuperNova (Cu) X-ray Source'
_diffrn_radiation_type CuK\a
_diffrn_radiation_wavelength 1.54184
_diffrn_reflns_av_R_equivalents 0.0232
_diffrn_reflns_av_sigmaI/netI 0.0229
_diffrn_reflns_limit_h_max 14
_diffrn_reflns_limit_h_min -14
_diffrn_reflns_limit_k_max 29
_diffrn_reflns_limit_k_min -29
_diffrn_reflns_limit_l_max 23
_diffrn_reflns_limit_l_min -24
_diffrn_reflns_number 31348
_diffrn_reflns_theta_full 76.45
_diffrn_reflns_theta_max 76.45
_diffrn_reflns_theta_min 3.81
_exptl_absorpt_coefficient_mu 5.558
_exptl_absorpt_correction_T_max 0.798
_exptl_absorpt_correction_T_min 0.704
_exptl_absorpt_correction_type analytical
_exptl_absorpt_process_details
;
CrysAlisPro, Agilent Technologies,
Version 1.171.34.49 (release 20-01-2011 CrysAlis171 .NET)
(compiled Jan 20 2011,15:58:25)
Analytical numeric absorption correction using a multifaceted crystal
model based on expressions derived by R.C. Clark & J.S. Reid.
(Clark, R. C. & Reid, J. S. (1995). Acta Cryst. A51, 887-897)
;
_exptl_crystal_colour colourless
_exptl_crystal_density_diffrn 1.459
_exptl_crystal_density_method 'not measured'
_exptl_crystal_description block
_exptl_crystal_F_000 2400
_exptl_crystal_size_max 0.1405
_exptl_crystal_size_mid 0.1347
_exptl_crystal_size_min 0.0968
_refine_diff_density_max 0.389
_refine_diff_density_min -0.428
_refine_diff_density_rms 0.043
_refine_ls_abs_structure_details 'Flack H D (1983), Acta Cryst. A39, 876-881'
_refine_ls_abs_structure_Flack -0.022(3)
_refine_ls_extinction_method none
_refine_ls_goodness_of_fit_ref 1.037
_refine_ls_hydrogen_treatment constr
_refine_ls_matrix_type full
_refine_ls_number_parameters 657
_refine_ls_number_reflns 9487
_refine_ls_number_restraints 22
_refine_ls_restrained_S_all 1.040
_refine_ls_R_factor_all 0.0223
_refine_ls_R_factor_gt 0.0218
_refine_ls_shift/su_max 0.002
_refine_ls_shift/su_mean 0.000
_refine_ls_structure_factor_coef Fsqd
_refine_ls_weighting_details 'calc w=1/[\s^2^(Fo^2^)+(0.0291P)^2^+4.2922P] where P=(Fo^2^+2Fc^2^)/3'
_refine_ls_weighting_scheme calc
_refine_ls_wR_factor_gt 0.0549
_refine_ls_wR_factor_ref 0.0552
_reflns_number_gt 9385
_reflns_number_total 9487
_reflns_threshold_expression I>2\s(I)
_cod_data_source_file om5b00809_si_002.cif
_cod_data_source_block alb143az_7
_cod_original_sg_symbol_H-M 'C c'
_cod_database_code 4088023

loop_
_symmetry_equiv_pos_as_xyz
'x, y, z'
'x, -y, z+1/2'
'x+1/2, y+1/2, z'
'x+1/2, -y+1/2, z+1/2'

loop_
_atom_site_label
_atom_site_type_symbol
_atom_site_fract_x
_atom_site_fract_y
_atom_site_fract_z
_atom_site_U_iso_or_equiv
_atom_site_adp_type
_atom_site_occupancy
_atom_site_symmetry_multiplicity
_atom_site_calc_flag
_atom_site_refinement_flags
_atom_site_disorder_assembly
_atom_site_disorder_group
Rh Rh 0.492858(10) 0.597406(5) 0.937249(9) 0.01743(4) Uani 1 1 d . . .
P1 P 0.41242(5) 0.50817(2) 0.96061(3) 0.02116(11) Uani 1 1 d . . .
P2 P 0.64132(5) 0.54149(2) 0.90324(3) 0.02197(11) Uani 1 1 d . . .
N1 N 0.63098(17) 0.75866(8) 0.88858(10) 0.0234(4) Uani 1 1 d . . .
N2 N 0.53345(16) 0.68726(8) 0.84190(10) 0.0208(4) Uani 1 1 d . . .
N3 N 0.26251(16) 0.64388(8) 0.90127(10) 0.0215(4) Uani 1 1 d . . .
N4 N 0.19416(17) 0.68559(8) 0.98356(11) 0.0249(4) Uani 1 1 d . . .
N5 N 0.57263(19) 0.60579(9) 1.03751(11) 0.0205(4) Uani 1 1 d . . .
C1 C 0.55729(19) 0.67382(9) 0.91048(12) 0.0198(4) Uani 1 1 d . . .
C2 C 0.61769(19) 0.71894(9) 0.93983(12) 0.0209(4) Uani 1 1 d . . .
H2 H 0.6461 0.7230 0.9868 0.025 Uiso 1 1 calc R . .
C3 C 0.5797(2) 0.73839(10) 0.82931(12) 0.0241(5) Uani 1 1 d . . .
C4 C 0.4697(2) 0.64639(10) 0.79455(12) 0.0239(4) Uani 1 1 d . . .
H4A H 0.5234 0.6257 0.7688 0.029 Uiso 1 1 calc R . .
H4B H 0.4126 0.6672 0.7618 0.029 Uiso 1 1 calc R . .
C5 C 0.4074(2) 0.60294(10) 0.83637(14) 0.0214(5) Uani 1 1 d . . .
H5 H 0.4101 0.5641 0.8149 0.026 Uiso 1 1 calc R . .
C6 C 0.27929(19) 0.61978(9) 0.83529(12) 0.0232(4) Uani 1 1 d . . .
H6A H 0.2568 0.6486 0.7991 0.028 Uiso 1 1 calc R . .
H6B H 0.2299 0.5853 0.8254 0.028 Uiso 1 1 calc R . .
C7 C 0.1695(2) 0.66997(10) 0.91854(13) 0.0251(5) Uani 1 1 d . . .
C8 C 0.30712(19) 0.66867(9) 1.00720(12) 0.0213(4) Uani 1 1 d . . .
H8 H 0.3470 0.6751 1.0516 0.026 Uiso 1 1 calc R . .
C9 C 0.35014(19) 0.64144(9) 0.95585(12) 0.0196(4) Uani 1 1 d . . .
C10 C 0.6922(2) 0.81423(9) 0.89928(13) 0.0273(5) Uani 1 1 d . . .
H10 H 0.6865 0.8345 0.8545 0.033 Uiso 1 1 calc R . .
C11 C 0.8190(2) 0.80255(11) 0.92416(15) 0.0338(6) Uani 1 1 d . . .
H11A H 0.8272 0.7861 0.9700 0.051 Uiso 1 1 calc R . .
H11B H 0.8624 0.8388 0.9252 0.051 Uiso 1 1 calc R . .
H11C H 0.8492 0.7753 0.8933 0.051 Uiso 1 1 calc R . .
C12 C 0.6357(2) 0.85182(10) 0.94765(16) 0.0341(6) Uani 1 1 d . . .
H12A H 0.5537 0.8565 0.9302 0.051 Uiso 1 1 calc R . .
H12B H 0.6732 0.8897 0.9514 0.051 Uiso 1 1 calc R . .
H12C H 0.6438 0.8335 0.9926 0.051 Uiso 1 1 calc R . .
C13 C 0.5756(2) 0.76600(11) 0.76144(13) 0.0325(5) Uani 1 1 d . . .
H13A H 0.5478 0.7380 0.7259 0.049 Uiso 1 1 calc R . .
H13B H 0.6530 0.7790 0.7553 0.049 Uiso 1 1 calc R . .
H13C H 0.5232 0.7991 0.7584 0.049 Uiso 1 1 calc R . .
C14 C 0.1150(2) 0.71647(11) 1.02309(14) 0.0303(5) Uani 1 1 d . . .
H14 H 0.0354 0.7013 1.0087 0.036 Uiso 1 1 calc R . .
C15 C 0.1143(3) 0.78096(12) 1.00739(18) 0.0407(6) Uani 1 1 d . . .
H15A H 0.1911 0.7970 1.0221 0.061 Uiso 1 1 calc R . .
H15B H 0.0580 0.8003 1.0317 0.061 Uiso 1 1 calc R . .
H15C H 0.0932 0.7869 0.9583 0.061 Uiso 1 1 calc R . .
C16 C 0.1473(3) 0.70412(16) 1.09819(15) 0.0449(7) Uani 1 1 d . . .
H16A H 0.1537 0.6624 1.1054 0.067 Uiso 1 1 calc R . .
H16B H 0.0876 0.7196 1.1232 0.067 Uiso 1 1 calc R . .
H16C H 0.2214 0.7224 1.1147 0.067 Uiso 1 1 calc R . .
C17 C 0.0589(2) 0.67924(12) 0.87262(14) 0.0329(5) Uani 1 1 d . . .
H17A H 0.0588 0.7177 0.8523 0.049 Uiso 1 1 calc R . .
H17B H -0.0057 0.6760 0.8988 0.049 Uiso 1 1 calc R . .
H17C H 0.0508 0.6501 0.8365 0.049 Uiso 1 1 calc R . .
C18 C 0.2738(2) 0.49330(9) 0.90908(13) 0.0250(5) Uani 1 1 d . . .
C19 C 0.2645(2) 0.46424(10) 0.84678(13) 0.0285(5) Uani 1 1 d . . .
H19 H 0.3306 0.4466 0.8329 0.034 Uiso 1 1 calc R . .
C20 C 0.1591(3) 0.46115(11) 0.80532(14) 0.0342(6) Uani 1 1 d . . .
H20 H 0.1530 0.4412 0.7632 0.041 Uiso 1 1 calc R . .
C21 C 0.0619(2) 0.48732(13) 0.82527(16) 0.0361(6) Uani 1 1 d . . .
H21 H -0.0096 0.4864 0.7960 0.043 Uiso 1 1 calc R . .
C22 C 0.0698(2) 0.51464(11) 0.88783(15) 0.0321(5) Uani 1 1 d . . .
H22 H 0.0032 0.5313 0.9021 0.038 Uiso 1 1 calc R . .
C23 C 0.1756(2) 0.51762(10) 0.92977(13) 0.0274(5) Uani 1 1 d . . .
H23 H 0.1808 0.5363 0.9727 0.033 Uiso 1 1 calc R . .
C24 C 0.3816(2) 0.49118(9) 1.04576(12) 0.0232(4) Uani 1 1 d . . .
C25 C 0.3674(2) 0.43426(10) 1.06558(14) 0.0296(5) Uani 1 1 d . . .
H25 H 0.3821 0.4036 1.0363 0.036 Uiso 1 1 calc R . .
C26 C 0.3318(3) 0.42218(11) 1.12777(14) 0.0360(6) Uani 1 1 d . . .
H26 H 0.3217 0.3833 1.1409 0.043 Uiso 1 1 calc R . .
C27 C 0.3107(2) 0.46708(11) 1.17099(13) 0.0312(5) Uani 1 1 d . . .
H27 H 0.2849 0.4589 1.2132 0.037 Uiso 1 1 calc R . .
C28 C 0.3274(2) 0.52343(11) 1.15247(14) 0.0297(5) Uani 1 1 d . . .
H28 H 0.3145 0.5540 1.1824 0.036 Uiso 1 1 calc R . .
C29 C 0.3629(2) 0.53568(10) 1.09053(14) 0.0277(5) Uani 1 1 d . . .
H29 H 0.3747 0.5746 1.0783 0.033 Uiso 1 1 calc R . .
C30 C 0.5130(2) 0.45089(9) 0.94214(16) 0.0291(5) Uani 1 1 d . . .
H30A H 0.5681 0.4425 0.9836 0.035 Uiso 1 1 calc R . .
H30B H 0.4693 0.4152 0.9287 0.035 Uiso 1 1 calc R . .
C31 C 0.5794(2) 0.46975(10) 0.88475(14) 0.0291(5) Uani 1 1 d . . .
H31A H 0.5267 0.4706 0.8411 0.035 Uiso 1 1 calc R . .
H31B H 0.6418 0.4418 0.8803 0.035 Uiso 1 1 calc R . .
C32 C 0.7705(2) 0.53060(10) 0.96576(13) 0.0247(5) Uani 1 1 d . . .
C33 C 0.8209(2) 0.57911(10) 0.99976(14) 0.0281(5) Uani 1 1 d . . .
H33 H 0.7875 0.6161 0.9904 0.034 Uiso 1 1 calc R . .
C34 C 0.9194(2) 0.57346(12) 1.04711(15) 0.0351(6) Uani 1 1 d . . .
H34 H 0.9540 0.6066 1.0695 0.042 Uiso 1 1 calc R . .
C35 C 0.9677(3) 0.51907(13) 1.06193(16) 0.0393(6) Uani 1 1 d . . .
H35 H 1.0347 0.5152 1.0946 0.047 Uiso 1 1 calc R . .
C36 C 0.9177(3) 0.47100(12) 1.02890(17) 0.0388(7) Uani 1 1 d . . .
H36 H 0.9503 0.4340 1.0391 0.047 Uiso 1 1 calc R . .
C37 C 0.8195(2) 0.47653(10) 0.98074(15) 0.0316(5) Uani 1 1 d . . .
H37 H 0.7859 0.4433 0.9580 0.038 Uiso 1 1 calc R . .
C38 C 0.6981(2) 0.56206(11) 0.82551(14) 0.0299(5) Uani 1 1 d . . .
C39 C 0.7567(2) 0.61479(12) 0.82468(15) 0.0322(5) Uani 1 1 d . . .
H39 H 0.7748 0.6363 0.8655 0.039 Uiso 1 1 calc R . .
C40 C 0.7881(3) 0.63563(14) 0.76465(16) 0.0420(7) Uani 1 1 d . . .
H40 H 0.8275 0.6714 0.7643 0.050 Uiso 1 1 calc R . .
C41 C 0.7620(4) 0.60438(16) 0.70517(19) 0.0541(9) Uani 1 1 d . . .
H41 H 0.7828 0.6190 0.6639 0.065 Uiso 1 1 calc R . .
C42 C 0.7063(4) 0.55224(17) 0.70546(18) 0.0577(10) Uani 1 1 d . . .
H42 H 0.6895 0.5308 0.6645 0.069 Uiso 1 1 calc R . .
C43 C 0.6741(3) 0.53054(13) 0.76564(17) 0.0421(7) Uani 1 1 d . . .
H43 H 0.6360 0.4944 0.7657 0.050 Uiso 1 1 calc R . .
C44 C 0.6158(2) 0.61068(10) 1.09212(13) 0.0259(5) Uani 1 1 d . . .
C45 C 0.6732(3) 0.61512(13) 1.16203(15) 0.0403(6) Uani 1 1 d . . .
H45A H 0.7401 0.5893 1.1685 0.061 Uiso 1 1 calc R . .
H45B H 0.6192 0.6041 1.1933 0.061 Uiso 1 1 calc R . .
H45C H 0.6987 0.6549 1.1713 0.061 Uiso 1 1 calc R . .
B1A B 0.8263(9) 0.7526(4) 0.1250(6) 0.0337(8) Uani 0.584(13) 1 d PU A 1
B1B B 0.8303(11) 0.7451(7) 0.1339(9) 0.0339(9) Uani 0.416(13) 1 d PU A 2
F1 F 0.91310(16) 0.78858(7) 0.11914(11) 0.0500(4) Uani 1 1 d U . .
F2 F 0.80139(16) 0.75584(10) 0.19332(10) 0.0536(5) Uani 1 1 d U . .
F3A F 0.8578(5) 0.6998(2) 0.1027(5) 0.073(2) Uani 0.584(13) 1 d PU A 1
F4A F 0.7315(3) 0.7732(4) 0.08298(19) 0.0526(14) Uani 0.584(13) 1 d PU A 1
F3B F 0.8826(5) 0.6915(2) 0.1431(6) 0.0584(17) Uani 0.416(13) 1 d PU A 2
F4B F 0.7263(4) 0.7387(5) 0.0911(3) 0.0513(16) Uani 0.416(13) 1 d PU A 2
B2 B 0.9141(3) 0.83121(12) 0.74667(16) 0.0300(6) Uani 1 1 d . . .
F5 F 0.93165(14) 0.83202(7) 0.67884(8) 0.0369(3) Uani 1 1 d . . .
F6 F 0.80705(14) 0.85367(7) 0.75282(10) 0.0406(4) Uani 1 1 d . . .
F7 F 0.9177(3) 0.77465(8) 0.76920(12) 0.0724(8) Uani 1 1 d . . .
F8 F 0.99682(17) 0.86477(12) 0.78511(12) 0.0666(6) Uani 1 1 d . . .
C46 C 0.2695(3) 0.82217(11) 0.82249(15) 0.0359(6) Uani 1 1 d . . .
H46A H 0.2736 0.8005 0.7800 0.043 Uiso 1 1 calc R . .
H46B H 0.1872 0.8289 0.8262 0.043 Uiso 1 1 calc R . .
Cl1 Cl 0.33364(6) 0.78122(3) 0.89301(4) 0.04044(15) Uani 1 1 d . . .
Cl2 Cl 0.34098(6) 0.88908(3) 0.81928(4) 0.03771(14) Uani 1 1 d . . .
C47 C 0.0230(3) 0.69512(12) 0.65547(16) 0.0384(6) Uani 1 1 d . . .
H47A H -0.0182 0.7145 0.6893 0.046 Uiso 1 1 calc R . .
H47B H 0.0945 0.7171 0.6522 0.046 Uiso 1 1 calc R . .
Cl3 Cl 0.05898(7) 0.62409(3) 0.68293(4) 0.04679(17) Uani 1 1 d . . .
Cl4 Cl -0.06470(7) 0.69508(3) 0.57576(4) 0.04577(16) Uani 1 1 d . . .

loop_
_atom_site_aniso_label
_atom_site_aniso_U_11
_atom_site_aniso_U_22
_atom_site_aniso_U_33
_atom_site_aniso_U_23
_atom_site_aniso_U_13
_atom_site_aniso_U_12
Rh 0.02087(7) 0.01539(6) 0.01695(7) -0.00167(6) 0.00584(5) -0.00427(6)
P1 0.0261(3) 0.0162(2) 0.0228(3) -0.0024(2) 0.0092(2) -0.00575(19)
P2 0.0234(3) 0.0196(2) 0.0246(3) -0.0039(2) 0.0094(2) -0.00362(19)
N1 0.0279(9) 0.0219(8) 0.0203(10) 0.0034(7) 0.0030(8) -0.0079(7)
N2 0.0239(9) 0.0230(8) 0.0158(9) 0.0006(7) 0.0038(7) -0.0087(7)
N3 0.0222(9) 0.0238(8) 0.0189(10) -0.0017(7) 0.0040(7) -0.0038(7)
N4 0.0232(9) 0.0289(9) 0.0229(10) -0.0011(7) 0.0047(8) 0.0005(7)
N5 0.0241(10) 0.0195(9) 0.0181(12) 0.0006(7) 0.0038(9) -0.0019(7)
C1 0.0227(10) 0.0198(9) 0.0178(11) 0.0013(8) 0.0056(8) -0.0032(7)
C2 0.0261(10) 0.0201(9) 0.0165(11) 0.0017(8) 0.0033(8) -0.0069(8)
C3 0.0250(11) 0.0256(10) 0.0214(12) 0.0035(8) 0.0027(9) -0.0071(8)
C4 0.0285(11) 0.0283(10) 0.0152(11) -0.0021(8) 0.0038(9) -0.0099(8)
C5 0.0236(12) 0.0244(11) 0.0167(13) -0.0033(8) 0.0043(10) -0.0051(8)
C6 0.0241(10) 0.0262(10) 0.0191(11) -0.0035(8) 0.0028(9) -0.0047(8)
C7 0.0224(10) 0.0299(11) 0.0233(12) -0.0013(9) 0.0040(9) -0.0027(8)
C8 0.0212(10) 0.0227(9) 0.0208(11) -0.0014(8) 0.0053(8) -0.0006(7)
C9 0.0216(10) 0.0190(9) 0.0184(11) -0.0003(7) 0.0035(8) -0.0045(7)
C10 0.0345(12) 0.0209(10) 0.0265(13) 0.0023(9) 0.0046(10) -0.0106(9)
C11 0.0325(13) 0.0318(12) 0.0388(15) -0.0038(10) 0.0104(11) -0.0147(10)
C12 0.0381(14) 0.0197(10) 0.0451(17) -0.0024(10) 0.0076(12) -0.0072(9)
C13 0.0355(13) 0.0395(13) 0.0216(12) 0.0091(10) 0.0012(10) -0.0158(10)
C14 0.0245(11) 0.0402(13) 0.0275(13) -0.0055(10) 0.0085(10) 0.0054(9)
C15 0.0346(14) 0.0406(14) 0.0480(18) -0.0106(12) 0.0094(13) 0.0060(11)
C16 0.0329(14) 0.078(2) 0.0252(14) -0.0014(14) 0.0095(11) 0.0173(13)
C17 0.0224(11) 0.0457(14) 0.0297(14) -0.0040(11) -0.0002(10) 0.0008(10)
C18 0.0314(12) 0.0221(10) 0.0230(12) -0.0012(8) 0.0093(9) -0.0090(8)
C19 0.0351(13) 0.0262(11) 0.0263(13) -0.0021(9) 0.0118(10) -0.0103(9)
C20 0.0435(15) 0.0346(13) 0.0249(13) -0.0037(10) 0.0065(11) -0.0163(11)
C21 0.0315(13) 0.0405(14) 0.0350(16) 0.0032(12) -0.0002(11) -0.0138(11)
C22 0.0269(12) 0.0352(12) 0.0356(15) 0.0010(10) 0.0094(11) -0.0103(9)
C23 0.0316(12) 0.0277(11) 0.0244(13) -0.0004(9) 0.0096(10) -0.0079(9)
C24 0.0269(11) 0.0200(10) 0.0230(12) -0.0010(8) 0.0047(9) -0.0055(8)
C25 0.0398(13) 0.0218(10) 0.0278(13) -0.0011(9) 0.0062(11) -0.0058(9)
C26 0.0547(16) 0.0239(11) 0.0302(14) 0.0071(10) 0.0091(12) -0.0054(10)
C27 0.0424(14) 0.0323(12) 0.0194(12) 0.0056(9) 0.0056(10) -0.0055(10)
C28 0.0360(13) 0.0299(12) 0.0243(13) -0.0025(9) 0.0082(10) -0.0050(9)
C29 0.0342(13) 0.0228(10) 0.0280(13) -0.0014(9) 0.0105(10) -0.0057(9)
C30 0.0336(14) 0.0197(9) 0.0373(14) -0.0043(10) 0.0160(12) -0.0039(8)
C31 0.0298(12) 0.0240(10) 0.0358(14) -0.0085(9) 0.0126(11) -0.0050(9)
C32 0.0265(11) 0.0268(11) 0.0227(12) -0.0014(9) 0.0100(10) -0.0010(8)
C33 0.0290(12) 0.0262(11) 0.0306(13) -0.0027(9) 0.0090(10) 0.0000(9)
C34 0.0331(13) 0.0392(14) 0.0322(15) -0.0062(11) 0.0024(11) -0.0023(10)
C35 0.0342(14) 0.0471(15) 0.0345(15) 0.0018(12) -0.0021(12) 0.0040(11)
C36 0.0437(16) 0.0332(13) 0.0398(17) 0.0063(11) 0.0069(13) 0.0081(11)
C37 0.0370(13) 0.0254(11) 0.0343(14) -0.0011(9) 0.0116(11) 0.0012(9)
C38 0.0294(12) 0.0338(12) 0.0285(14) -0.0018(10) 0.0111(10) -0.0011(9)
C39 0.0265(12) 0.0411(13) 0.0311(14) 0.0011(11) 0.0111(10) -0.0079(10)
C40 0.0364(14) 0.0562(17) 0.0355(16) 0.0067(13) 0.0128(12) -0.0115(12)
C41 0.062(2) 0.069(2) 0.0367(19) 0.0041(15) 0.0262(17) -0.0137(17)
C42 0.087(3) 0.064(2) 0.0286(17) -0.0114(15) 0.0291(18) -0.0146(19)
C43 0.0602(19) 0.0393(15) 0.0303(16) -0.0068(11) 0.0188(14) -0.0075(13)
C44 0.0284(11) 0.0241(10) 0.0261(14) 0.0025(9) 0.0071(10) -0.0014(8)
C45 0.0474(16) 0.0500(16) 0.0223(14) 0.0026(11) 0.0004(12) -0.0054(12)
B1A 0.039(3) 0.031(2) 0.029(2) -0.006(2) 0.000(2) 0.0011(17)
B1B 0.021(3) 0.038(3) 0.042(3) -0.005(4) 0.004(2) 0.004(2)
F1 0.0453(9) 0.0405(8) 0.0691(13) 0.0111(8) 0.0253(8) 0.0047(7)
F2 0.0394(9) 0.0916(14) 0.0294(8) 0.0108(8) 0.0036(6) -0.0010(9)
F3A 0.050(3) 0.0413(15) 0.134(5) -0.026(3) 0.038(3) 0.0033(14)
F4A 0.0484(12) 0.080(4) 0.0276(12) -0.0016(18) -0.0015(13) 0.0158(16)
F3B 0.038(2) 0.0313(13) 0.096(5) 0.0020(19) -0.022(3) -0.0010(13)
F4B 0.0357(17) 0.073(5) 0.041(2) -0.008(3) -0.0097(18) 0.0156(15)
B2 0.0361(14) 0.0276(12) 0.0266(15) -0.0033(10) 0.0059(12) 0.0049(10)
F5 0.0412(8) 0.0428(8) 0.0281(8) -0.0014(6) 0.0101(7) -0.0034(6)
F6 0.0352(8) 0.0416(8) 0.0477(10) 0.0000(7) 0.0154(7) 0.0002(6)
F7 0.139(2) 0.0373(9) 0.0470(12) 0.0119(8) 0.0347(14) 0.0342(12)
F8 0.0387(10) 0.1034(17) 0.0567(14) -0.0413(12) 0.0030(9) -0.0121(10)
C46 0.0388(14) 0.0302(12) 0.0370(15) 0.0018(10) -0.0002(12) -0.0018(10)
Cl1 0.0398(3) 0.0374(3) 0.0439(4) 0.0133(3) 0.0053(3) -0.0024(2)
Cl2 0.0477(4) 0.0283(3) 0.0356(4) 0.0031(2) 0.0008(3) -0.0043(2)
C47 0.0379(14) 0.0399(14) 0.0381(16) -0.0077(12) 0.0081(12) -0.0045(11)
Cl3 0.0472(4) 0.0533(4) 0.0370(4) -0.0020(3) -0.0041(3) 0.0136(3)
Cl4 0.0472(4) 0.0453(4) 0.0432(4) 0.0050(3) 0.0007(3) 0.0098(3)

loop_
_atom_type_symbol
_atom_type_description
_atom_type_scat_dispersion_real
_atom_type_scat_dispersion_imag
_atom_type_scat_source
C C 0.0181 0.0091 'International Tables Vol C Tables 4.2.6.8 and 6.1.1.4'
H H 0.0000 0.0000 'International Tables Vol C Tables 4.2.6.8 and 6.1.1.4'
B B 0.0090 0.0039 'International Tables Vol C Tables 4.2.6.8 and 6.1.1.4'
N N 0.0311 0.0180 'International Tables Vol C Tables 4.2.6.8 and 6.1.1.4'
F F 0.0727 0.0534 'International Tables Vol C Tables 4.2.6.8 and 6.1.1.4'
P P 0.2955 0.4335 'International Tables Vol C Tables 4.2.6.8 and 6.1.1.4'
Cl Cl 0.3639 0.7018 'International Tables Vol C Tables 4.2.6.8 and 6.1.1.4'
Rh Rh 0.0927 3.6045 'International Tables Vol C Tables 4.2.6.8 and 6.1.1.4'

loop_
_geom_angle_atom_site_label_1
_geom_angle_atom_site_label_2
_geom_angle_atom_site_label_3
_geom_angle
C1 Rh C9 87.41(8)
C1 Rh N5 92.05(9)
C9 Rh N5 92.77(9)
C1 Rh C5 80.92(9)
C9 Rh C5 81.42(10)
N5 Rh C5 171.03(7)
C1 Rh P2 95.11(7)
C9 Rh P2 172.33(6)
N5 Rh P2 94.37(6)
C5 Rh P2 91.81(7)
C1 Rh P1 176.13(7)
C9 Rh P1 92.49(6)
N5 Rh P1 91.81(6)
C5 Rh P1 95.25(7)
P2 Rh P1 84.499(19)
C24 P1 C18 101.65(11)
C24 P1 C30 104.18(12)
C18 P1 C30 107.15(11)
C24 P1 Rh 120.80(7)
C18 P1 Rh 113.94(7)
C30 P1 Rh 108.03(8)
C38 P2 C31 104.40(12)
C38 P2 C32 104.09(12)
C31 P2 C32 106.02(12)
C38 P2 Rh 118.18(8)
C31 P2 Rh 105.76(8)
C32 P2 Rh 117.13(8)
C3 N1 C2 109.18(18)
C3 N1 C10 125.9(2)
C2 N1 C10 125.0(2)
C3 N2 C1 110.56(18)
C3 N2 C4 129.46(19)
C1 N2 C4 119.93(18)
C7 N3 C9 111.1(2)
C7 N3 C6 128.5(2)
C9 N3 C6 120.44(19)
C7 N4 C8 108.3(2)
C7 N4 C14 125.3(2)
C8 N4 C14 126.3(2)
C44 N5 Rh 179.6(2)
C2 C1 N2 105.68(18)
C2 C1 Rh 139.23(18)
N2 C1 Rh 115.07(15)
C1 C2 N1 107.6(2)
C1 C2 H2 126.2
N1 C2 H2 126.2
N1 C3 N2 106.9(2)
N1 C3 C13 127.1(2)
N2 C3 C13 126.0(2)
N2 C4 C5 108.21(19)
N2 C4 H4A 110.1
C5 C4 H4A 110.1
N2 C4 H4B 110.1
C5 C4 H4B 110.1
H4A C4 H4B 108.4
C6 C5 C4 110.9(2)
C6 C5 Rh 110.89(17)
C4 C5 Rh 110.58(16)
C6 C5 H5 108.1
C4 C5 H5 108.1
Rh C5 H5 108.1
N3 C6 C5 109.69(19)
N3 C6 H6A 109.7
C5 C6 H6A 109.7
N3 C6 H6B 109.7
C5 C6 H6B 109.7
H6A C6 H6B 108.2
N4 C7 N3 107.4(2)
N4 C7 C17 127.2(2)
N3 C7 C17 125.4(2)
C9 C8 N4 108.3(2)
C9 C8 H8 125.9
N4 C8 H8 125.9
C8 C9 N3 104.9(2)
C8 C9 Rh 140.53(18)
N3 C9 Rh 114.53(16)
N1 C10 C12 110.3(2)
N1 C10 C11 108.88(19)
C12 C10 C11 113.0(2)
N1 C10 H10 108.2
C12 C10 H10 108.2
C11 C10 H10 108.2
C10 C11 H11A 109.5
C10 C11 H11B 109.5
H11A C11 H11B 109.5
C10 C11 H11C 109.5
H11A C11 H11C 109.5
H11B C11 H11C 109.5
C10 C12 H12A 109.5
C10 C12 H12B 109.5
H12A C12 H12B 109.5
C10 C12 H12C 109.5
H12A C12 H12C 109.5
H12B C12 H12C 109.5
C3 C13 H13A 109.5
C3 C13 H13B 109.5
H13A C13 H13B 109.5
C3 C13 H13C 109.5
H13A C13 H13C 109.5
H13B C13 H13C 109.5
N4 C14 C16 110.1(2)
N4 C14 C15 110.6(2)
C16 C14 C15 112.3(3)
N4 C14 H14 107.9
C16 C14 H14 107.9
C15 C14 H14 107.9
C14 C15 H15A 109.5
C14 C15 H15B 109.5
H15A C15 H15B 109.5
C14 C15 H15C 109.5
H15A C15 H15C 109.5
H15B C15 H15C 109.5
C14 C16 H16A 109.5
C14 C16 H16B 109.5
H16A C16 H16B 109.5
C14 C16 H16C 109.5
H16A C16 H16C 109.5
H16B C16 H16C 109.5
C7 C17 H17A 109.5
C7 C17 H17B 109.5
H17A C17 H17B 109.5
C7 C17 H17C 109.5
H17A C17 H17C 109.5
H17B C17 H17C 109.5
C23 C18 C19 119.4(2)
C23 C18 P1 117.65(18)
C19 C18 P1 122.55(19)
C20 C19 C18 120.1(2)
C20 C19 H19 120.0
C18 C19 H19 120.0
C19 C20 C21 120.2(3)
C19 C20 H20 119.9
C21 C20 H20 119.9
C22 C21 C20 120.0(3)
C22 C21 H21 120.0
C20 C21 H21 120.0
C21 C22 C23 120.0(3)
C21 C22 H22 120.0
C23 C22 H22 120.0
C22 C23 C18 120.3(2)
C22 C23 H23 119.8
C18 C23 H23 119.8
C25 C24 C29 118.9(2)
C25 C24 P1 120.94(18)
C29 C24 P1 119.98(17)
C26 C25 C24 120.4(2)
C26 C25 H25 119.8
C24 C25 H25 119.8
C25 C26 C27 119.9(2)
C25 C26 H26 120.0
C27 C26 H26 120.0
C28 C27 C26 120.0(2)
C28 C27 H27 120.0
C26 C27 H27 120.0
C27 C28 C29 120.3(2)
C27 C28 H28 119.9
C29 C28 H28 119.9
C28 C29 C24 120.5(2)
C28 C29 H29 119.8
C24 C29 H29 119.8
C31 C30 P1 110.37(16)
C31 C30 H30A 109.6
P1 C30 H30A 109.6
C31 C30 H30B 109.6
P1 C30 H30B 109.6
H30A C30 H30B 108.1
C30 C31 P2 109.79(16)
C30 C31 H31A 109.7
P2 C31 H31A 109.7
C30 C31 H31B 109.7
P2 C31 H31B 109.7
H31A C31 H31B 108.2
C37 C32 C33 119.2(2)
C37 C32 P2 122.94(19)
C33 C32 P2 117.84(18)
C34 C33 C32 120.3(2)
C34 C33 H33 119.9
C32 C33 H33 119.9
C33 C34 C35 120.1(3)
C33 C34 H34 120.0
C35 C34 H34 120.0
C36 C35 C34 119.8(3)
C36 C35 H35 120.1
C34 C35 H35 120.1
C35 C36 C37 120.3(3)
C35 C36 H36 119.8
C37 C36 H36 119.8
C36 C37 C32 120.3(2)
C36 C37 H37 119.9
C32 C37 H37 119.9
C43 C38 C39 119.2(3)
C43 C38 P2 122.1(2)
C39 C38 P2 118.3(2)
C40 C39 C38 120.3(3)
C40 C39 H39 119.8
C38 C39 H39 119.8
C41 C40 C39 120.0(3)
C41 C40 H40 120.0
C39 C40 H40 120.0
C42 C41 C40 120.3(3)
C42 C41 H41 119.8
C40 C41 H41 119.8
C41 C42 C43 120.4(3)
C41 C42 H42 119.8
C43 C42 H42 119.8
C38 C43 C42 119.7(3)
C38 C43 H43 120.1
C42 C43 H43 120.1
N5 C44 C45 178.1(3)
C44 C45 H45A 109.5
C44 C45 H45B 109.5
H45A C45 H45B 109.5
C44 C45 H45C 109.5
H45A C45 H45C 109.5
H45B C45 H45C 109.5
F1 B1A F3A 106.7(8)
F1 B1A F4A 106.9(6)
F3A B1A F4A 110.2(9)
F1 B1A F2 108.2(8)
F3A B1A F2 116.9(7)
F4A B1A F2 107.5(8)
F2 B1B F3B 102.7(10)
F2 B1B F4B 104.9(10)
F3B B1B F4B 108.5(12)
F2 B1B F1 108.5(12)
F3B B1B F1 110.7(9)
F4B B1B F1 120.1(10)
F6 B2 F7 108.4(3)
F6 B2 F8 108.2(2)
F7 B2 F8 111.6(3)
F6 B2 F5 110.0(2)
F7 B2 F5 108.9(2)
F8 B2 F5 109.8(2)
Cl2 C46 Cl1 110.45(15)
Cl2 C46 H46A 109.6
Cl1 C46 H46A 109.6
Cl2 C46 H46B 109.6
Cl1 C46 H46B 109.6
H46A C46 H46B 108.1
Cl4 C47 Cl3 111.11(15)
Cl4 C47 H47A 109.4
Cl3 C47 H47A 109.4
Cl4 C47 H47B 109.4
Cl3 C47 H47B 109.4
H47A C47 H47B 108.0

loop_
_geom_bond_atom_site_label_1
_geom_bond_atom_site_label_2
_geom_bond_distance
Rh C1 2.027(2)
Rh C9 2.037(2)
Rh N5 2.085(2)
Rh C5 2.113(3)
Rh P2 2.3443(6)
Rh P1 2.3475(5)
P1 C24 1.822(2)
P1 C18 1.825(3)
P1 C30 1.847(2)
P2 C38 1.828(3)
P2 C31 1.831(2)
P2 C32 1.834(3)
N1 C3 1.329(3)
N1 C2 1.398(3)
N1 C10 1.476(3)
N2 C3 1.342(3)
N2 C1 1.386(3)
N2 C4 1.463(3)
N3 C7 1.333(3)
N3 C9 1.384(3)
N3 C6 1.463(3)
N4 C7 1.333(3)
N4 C8 1.396(3)
N4 C14 1.482(3)
N5 C44 1.136(3)
C1 C2 1.349(3)
C2 H2 0.9500
C3 C13 1.487(3)
C4 C5 1.552(3)
C4 H4A 0.9900
C4 H4B 0.9900
C5 C6 1.548(3)
C5 H5 1.0000
C6 H6A 0.9900
C6 H6B 0.9900
C7 C17 1.490(3)
C8 C9 1.356(3)
C8 H8 0.9500
C10 C12 1.517(4)
C10 C11 1.522(4)
C10 H10 1.0000
C11 H11A 0.9800
C11 H11B 0.9800
C11 H11C 0.9800
C12 H12A 0.9800
C12 H12B 0.9800
C12 H12C 0.9800
C13 H13A 0.9800
C13 H13B 0.9800
C13 H13C 0.9800
C14 C16 1.513(4)
C14 C15 1.528(4)
C14 H14 1.0000
C15 H15A 0.9800
C15 H15B 0.9800
C15 H15C 0.9800
C16 H16A 0.9800
C16 H16B 0.9800
C16 H16C 0.9800
C17 H17A 0.9800
C17 H17B 0.9800
C17 H17C 0.9800
C18 C23 1.395(4)
C18 C19 1.400(3)
C19 C20 1.386(4)
C19 H19 0.9500
C20 C21 1.396(4)
C20 H20 0.9500
C21 C22 1.386(4)
C21 H21 0.9500
C22 C23 1.393(4)
C22 H22 0.9500
C23 H23 0.9500
C24 C25 1.394(3)
C24 C29 1.400(3)
C25 C26 1.387(4)
C25 H25 0.9500
C26 C27 1.394(4)
C26 H26 0.9500
C27 C28 1.379(3)
C27 H27 0.9500
C28 C29 1.382(4)
C28 H28 0.9500
C29 H29 0.9500
C30 C31 1.532(4)
C30 H30A 0.9900
C30 H30B 0.9900
C31 H31A 0.9900
C31 H31B 0.9900
C32 C37 1.393(3)
C32 C33 1.399(3)
C33 C34 1.388(4)
C33 H33 0.9500
C34 C35 1.397(4)
C34 H34 0.9500
C35 C36 1.381(4)
C35 H35 0.9500
C36 C37 1.393(4)
C36 H36 0.9500
C37 H37 0.9500
C38 C43 1.390(4)
C38 C39 1.404(4)
C39 C40 1.384(4)
C39 H39 0.9500
C40 C41 1.383(5)
C40 H40 0.9500
C41 C42 1.375(5)
C41 H41 0.9500
C42 C43 1.397(5)
C42 H42 0.9500
C43 H43 0.9500
C44 C45 1.458(4)
C45 H45A 0.9800
C45 H45B 0.9800
C45 H45C 0.9800
B1A F1 1.333(11)
B1A F3A 1.372(10)
B1A F4A 1.377(10)
B1A F2 1.430(12)
B1B F2 1.298(17)
B1B F3B 1.387(14)
B1B F4B 1.391(15)
B1B F1 1.457(16)
B2 F6 1.379(3)
B2 F7 1.385(3)
B2 F8 1.385(4)
B2 F5 1.391(3)
C46 Cl2 1.769(3)
C46 Cl1 1.769(3)
C46 H46A 0.9900
C46 H46B 0.9900
C47 Cl4 1.761(3)
C47 Cl3 1.767(3)
C47 H47A 0.9900
C47 H47B 0.9900

loop_
_geom_torsion_atom_site_label_1
_geom_torsion_atom_site_label_2
_geom_torsion_atom_site_label_3
_geom_torsion_atom_site_label_4
_geom_torsion
C9 Rh P1 C24 -65.35(11)
N5 Rh P1 C24 27.51(11)
C5 Rh P1 C24 -146.96(12)
P2 Rh P1 C24 121.73(9)
C9 Rh P1 C18 56.11(11)
N5 Rh P1 C18 148.97(11)
C5 Rh P1 C18 -25.49(11)
P2 Rh P1 C18 -116.81(9)
C9 Rh P1 C30 175.05(12)
N5 Rh P1 C30 -92.09(12)
C5 Rh P1 C30 93.45(12)
P2 Rh P1 C30 2.13(10)
C1 Rh P2 C38 -38.70(12)
N5 Rh P2 C38 -131.16(11)
C5 Rh P2 C38 42.34(12)
P1 Rh P2 C38 137.44(10)
C1 Rh P2 C31 -155.08(11)
N5 Rh P2 C31 112.47(11)
C5 Rh P2 C31 -74.04(12)
P1 Rh P2 C31 21.06(10)
C1 Rh P2 C32 87.09(11)
N5 Rh P2 C32 -5.37(10)
C5 Rh P2 C32 168.13(11)
P1 Rh P2 C32 -96.77(9)
C3 N2 C1 C2 1.2(3)
C4 N2 C1 C2 179.0(2)
C3 N2 C1 Rh -179.90(16)
C4 N2 C1 Rh -2.2(3)
C9 Rh C1 C2 86.5(3)
N5 Rh C1 C2 -6.2(3)
C5 Rh C1 C2 168.3(3)
P2 Rh C1 C2 -100.7(3)
C9 Rh C1 N2 -91.79(17)
N5 Rh C1 N2 175.53(17)
C5 Rh C1 N2 -10.07(17)
P2 Rh C1 N2 80.95(16)
N2 C1 C2 N1 -0.8(3)
Rh C1 C2 N1 -179.2(2)
C3 N1 C2 C1 0.1(3)
C10 N1 C2 C1 -180.0(2)
C2 N1 C3 N2 0.6(3)
C10 N1 C3 N2 -179.2(2)
C2 N1 C3 C13 -178.3(2)
C10 N1 C3 C13 1.8(4)
C1 N2 C3 N1 -1.2(3)
C4 N2 C3 N1 -178.6(2)
C1 N2 C3 C13 177.8(2)
C4 N2 C3 C13 0.3(4)
C3 N2 C4 C5 -164.8(2)
C1 N2 C4 C5 18.0(3)
N2 C4 C5 C6 99.0(2)
N2 C4 C5 Rh -24.4(2)
C1 Rh C5 C6 -104.34(16)
C9 Rh C5 C6 -15.61(15)
P2 Rh C5 C6 160.77(14)
P1 Rh C5 C6 76.13(15)
C1 Rh C5 C4 19.13(16)
C9 Rh C5 C4 107.86(17)
P2 Rh C5 C4 -75.76(16)
P1 Rh C5 C4 -160.40(16)
C7 N3 C6 C5 170.8(2)
C9 N3 C6 C5 -8.9(3)
C4 C5 C6 N3 -106.1(2)
Rh C5 C6 N3 17.2(2)
C8 N4 C7 N3 0.3(3)
C14 N4 C7 N3 179.4(2)
C8 N4 C7 C17 -179.9(2)
C14 N4 C7 C17 -0.8(4)
C9 N3 C7 N4 0.7(3)
C6 N3 C7 N4 -179.0(2)
C9 N3 C7 C17 -179.1(2)
C6 N3 C7 C17 1.2(4)
C7 N4 C8 C9 -1.2(3)
C14 N4 C8 C9 179.7(2)
N4 C8 C9 N3 1.5(2)
N4 C8 C9 Rh -174.64(19)
C7 N3 C9 C8 -1.4(2)
C6 N3 C9 C8 178.33(18)
C7 N3 C9 Rh 175.90(15)
C6 N3 C9 Rh -4.3(2)
C1 Rh C9 C8 -91.5(3)
N5 Rh C9 C8 0.4(3)
C5 Rh C9 C8 -172.7(3)
P1 Rh C9 C8 92.3(3)
C1 Rh C9 N3 92.54(16)
N5 Rh C9 N3 -175.54(15)
C5 Rh C9 N3 11.34(15)
P1 Rh C9 N3 -83.60(15)
C3 N1 C10 C12 119.8(3)
C2 N1 C10 C12 -60.0(3)
C3 N1 C10 C11 -115.7(3)
C2 N1 C10 C11 64.4(3)
C7 N4 C14 C16 155.0(3)
C8 N4 C14 C16 -26.0(3)
C7 N4 C14 C15 -80.3(3)
C8 N4 C14 C15 98.7(3)
C24 P1 C18 C23 49.8(2)
C30 P1 C18 C23 158.77(19)
Rh P1 C18 C23 -81.79(19)
C24 P1 C18 C19 -137.3(2)
C30 P1 C18 C19 -28.4(2)
Rh P1 C18 C19 91.09(19)
C23 C18 C19 C20 1.8(3)
P1 C18 C19 C20 -170.98(19)
C18 C19 C20 C21 0.4(4)
C19 C20 C21 C22 -2.4(4)
C20 C21 C22 C23 2.1(4)
C21 C22 C23 C18 0.1(4)
C19 C18 C23 C22 -2.1(3)
P1 C18 C23 C22 171.06(19)
C18 P1 C24 C25 72.2(2)
C30 P1 C24 C25 -39.1(2)
Rh P1 C24 C25 -160.56(17)
C18 P1 C24 C29 -102.8(2)
C30 P1 C24 C29 146.0(2)
Rh P1 C24 C29 24.5(2)
C29 C24 C25 C26 2.0(4)
P1 C24 C25 C26 -173.0(2)
C24 C25 C26 C27 -0.4(4)
C25 C26 C27 C28 -1.2(4)
C26 C27 C28 C29 1.2(4)
C27 C28 C29 C24 0.4(4)
C25 C24 C29 C28 -2.0(4)
P1 C24 C29 C28 173.1(2)
C24 P1 C30 C31 -160.27(17)
C18 P1 C30 C31 92.52(18)
Rh P1 C30 C31 -30.65(19)
P1 C30 C31 P2 50.1(2)
C38 P2 C31 C30 -171.83(18)
C32 P2 C31 C30 78.58(19)
Rh P2 C31 C30 -46.45(19)
C38 P2 C32 C37 -96.7(2)
C31 P2 C32 C37 13.1(3)
Rh P2 C32 C37 130.8(2)
C38 P2 C32 C33 83.6(2)
C31 P2 C32 C33 -166.5(2)
Rh P2 C32 C33 -48.9(2)
C37 C32 C33 C34 0.9(4)
P2 C32 C33 C34 -179.4(2)
C32 C33 C34 C35 -1.1(4)
C33 C34 C35 C36 0.6(5)
C34 C35 C36 C37 0.2(5)
C35 C36 C37 C32 -0.4(5)
C33 C32 C37 C36 -0.2(4)
P2 C32 C37 C36 -179.8(2)
C31 P2 C38 C43 10.1(3)
C32 P2 C38 C43 121.1(3)
Rh P2 C38 C43 -107.0(2)
C31 P2 C38 C39 -177.1(2)
C32 P2 C38 C39 -66.1(2)
Rh P2 C38 C39 65.8(2)
C43 C38 C39 C40 1.3(4)
P2 C38 C39 C40 -171.7(2)
C38 C39 C40 C41 -0.2(5)
C39 C40 C41 C42 -0.8(6)
C40 C41 C42 C43 0.7(7)
C39 C38 C43 C42 -1.4(5)
P2 C38 C43 C42 171.3(3)
C41 C42 C43 C38 0.4(6)
